data_4029151
loop_
_publ_author_name
'Mahendar, Lodi'
'Satyanarayana, Gedu'

_publ_section_title
;
 Substitution Controlled Functionalization of ortho-Bromobenzylic Alcohols
 via Palladium Catalysis: Synthesis of Chromenes and Indenols.
;
_journal_issue 5
_journal_name_full 'The Journal of organic chemistry'
_journal_page_first 2059
_journal_page_last 2074
_journal_paper_doi 10.1021/jo402763m
_journal_volume 79
_journal_year 2014
_chemical_formula_moiety 'C22 H20 O3'
_chemical_formula_sum 'C22 H20 O3'
_chemical_formula_weight 332.38
_chemical_name_systematic
; 
 ? 
;
_space_group_IT_number 9
_symmetry_cell_setting monoclinic
_symmetry_space_group_name_Hall 'C -2yc'
_symmetry_space_group_name_H-M 'C 1 c 1'
_atom_sites_solution_hydrogens geom
_atom_sites_solution_primary direct
_atom_sites_solution_secondary difmap
_audit_creation_method SHELXL-97
_cell_angle_alpha 90.00
_cell_angle_beta 112.144(5)
_cell_angle_gamma 90.00
_cell_formula_units_Z 4
_cell_length_a 17.4301(8)
_cell_length_b 16.1897(6)
_cell_length_c 6.7149(3)
_cell_measurement_temperature 293(2)
_cell_volume 1755.10(14)
_computing_structure_refinement 'SHELXL-97 (Sheldrick, 1997)'
_computing_structure_solution 'SHELXS-97 (Sheldrick, 1990)'
_diffrn_ambient_temperature 293(2)
_diffrn_measured_fraction_theta_full 0.905
_diffrn_measured_fraction_theta_max 0.906
_diffrn_radiation_monochromator graphite
_diffrn_radiation_source 'fine-focus sealed tube'
_diffrn_radiation_type CuK\a
_diffrn_radiation_wavelength 1.54184
_diffrn_reflns_av_R_equivalents 0.0195
_diffrn_reflns_av_sigmaI/netI 0.0275
_diffrn_reflns_limit_h_max 20
_diffrn_reflns_limit_h_min -19
_diffrn_reflns_limit_k_max 15
_diffrn_reflns_limit_k_min -17
_diffrn_reflns_limit_l_max 8
_diffrn_reflns_limit_l_min -7
_diffrn_reflns_number 4142
_diffrn_reflns_theta_full 71.14
_diffrn_reflns_theta_max 71.14
_diffrn_reflns_theta_min 3.87
_exptl_absorpt_coefficient_mu 0.641
_exptl_crystal_density_diffrn 1.212
_exptl_crystal_density_method 'not measured'
_exptl_crystal_F_000 680
_refine_diff_density_max 0.109
_refine_diff_density_min -0.187
_refine_diff_density_rms 0.047
_refine_ls_abs_structure_details 'Flack H D (1983), Acta Cryst. A39, 876-881'
_refine_ls_abs_structure_Flack 0.6(3)
_refine_ls_extinction_method none
_refine_ls_goodness_of_fit_ref 0.953
_refine_ls_hydrogen_treatment mixed
_refine_ls_matrix_type full
_refine_ls_number_parameters 229
_refine_ls_number_reflns 2352
_refine_ls_number_restraints 2
_refine_ls_restrained_S_all 0.953
_refine_ls_R_factor_all 0.0521
_refine_ls_R_factor_gt 0.0470
_refine_ls_shift/su_max 0.10
_refine_ls_shift/su_mean 0.021
_refine_ls_structure_factor_coef Fsqd
_refine_ls_weighting_details 'calc w=1/[\s^2^(Fo^2^)+(0.1000P)^2^+0.0000P] where P=(Fo^2^+2Fc^2^)/3'
_refine_ls_weighting_scheme calc
_refine_ls_wR_factor_gt 0.1194
_refine_ls_wR_factor_ref 0.1347
_reflns_number_gt 2080
_reflns_number_total 2352
_reflns_threshold_expression >2sigma(I)
_cod_data_source_file jo402763m_si_002.cif
_cod_data_source_block exp_2303_gs_lm_2-198
_cod_original_cell_volume 1755.10(12)
_cod_original_sg_symbol_H-M Cc
_cod_database_code 4029151

loop_
_symmetry_equiv_pos_as_xyz
'x, y, z'
'x, -y, z+1/2'
'x+1/2, y+1/2, z'
'x+1/2, -y+1/2, z+1/2'

loop_
_atom_site_label
_atom_site_type_symbol
_atom_site_fract_x
_atom_site_fract_y
_atom_site_fract_z
_atom_site_U_iso_or_equiv
_atom_site_adp_type
_atom_site_occupancy
_atom_site_symmetry_multiplicity
_atom_site_calc_flag
_atom_site_refinement_flags
O1 O 0.30443(10) 0.20287(12) 0.1703(3) 0.0590(5) Uani 1 1 d .
O2 O 0.45389(14) 0.11265(16) 0.8738(4) 0.0823(7) Uani 1 1 d .
C3 C 0.37697(18) 0.1568(2) 0.5256(5) 0.0642(7) Uani 1 1 d .
H3 H 0.4247 0.1817 0.5235 0.077 Uiso 1 1 calc R
C4 C 0.23062(18) 0.12504(18) 0.3468(5) 0.0575(7) Uani 1 1 d .
C5 C 0.37854(19) 0.11366(19) 0.7063(5) 0.0656(8) Uani 1 1 d .
C6 C 0.15702(16) 0.18467(17) -0.0120(5) 0.0569(6) Uani 1 1 d .
C7 C 0.02518(19) 0.1308(2) -0.2522(6) 0.0685(8) Uani 1 1 d .
C8 C 0.2358(2) 0.08294(19) 0.5324(6) 0.0677(8) Uani 1 1 d .
H8 H 0.1881 0.0583 0.5362 0.081 Uiso 1 1 calc R
C9 C 0.08993(19) 0.07419(19) 0.0999(6) 0.0686(8) Uani 1 1 d .
H9 H 0.0896 0.0362 0.2035 0.082 Uiso 1 1 calc R
C10 C 0.3082(2) 0.0761(2) 0.7107(5) 0.0709(8) Uani 1 1 d .
H10 H 0.3096 0.0469 0.8312 0.085 Uiso 1 1 calc R
O11 O -0.04032(15) 0.12416(17) -0.4450(4) 0.0895(8) Uani 1 1 d .
C12 C 0.15750(18) 0.12807(18) 0.1448(5) 0.0579(7) Uani 1 1 d .
C13 C 0.30333(16) 0.16200(17) 0.3491(5) 0.0565(7) Uani 1 1 d .
C14 C 0.21696(16) 0.31756(17) 0.1838(4) 0.0532(6) Uani 1 1 d .
C15 C 0.0243(2) 0.0766(2) -0.0943(6) 0.0750(9) Uani 1 1 d .
H15 H -0.0207 0.0416 -0.1195 0.090 Uiso 1 1 calc R
C16 C 0.14120(18) 0.3388(2) 0.1884(5) 0.0660(8) Uani 1 1 d .
H16 H 0.0946 0.3075 0.1121 0.079 Uiso 1 1 calc R
C17 C 0.24290(18) 0.2809(2) -0.1460(4) 0.0639(7) Uani 1 1 d .
H17A H 0.2925 0.3136 -0.0965 0.096 Uiso 1 1 calc R
H17B H 0.1968 0.3148 -0.2298 0.096 Uiso 1 1 calc R
H17C H 0.2490 0.2363 -0.2331 0.096 Uiso 1 1 calc R
C18 C 0.22760(17) 0.24619(18) 0.0457(4) 0.0543(6) Uani 1 1 d .
C19 C -0.0402(3) 0.1755(3) -0.6163(6) 0.1021(13) Uani 1 1 d .
H19A H -0.0892 0.1651 -0.7412 0.153 Uiso 1 1 calc R
H19B H 0.0078 0.1636 -0.6485 0.153 Uiso 1 1 calc R
H19C H -0.0391 0.2323 -0.5750 0.153 Uiso 1 1 calc R
C20 C 0.28512(19) 0.36575(19) 0.3011(5) 0.0648(8) Uani 1 1 d .
H20 H 0.3370 0.3525 0.3012 0.078 Uiso 1 1 calc R
C21 C 0.2766(2) 0.4332(2) 0.4179(5) 0.0760(9) Uani 1 1 d .
H21 H 0.3228 0.4645 0.4966 0.091 Uiso 1 1 calc R
C22 C 0.2010(2) 0.4538(2) 0.4179(6) 0.0767(9) Uani 1 1 d .
H22 H 0.1952 0.4998 0.4939 0.092 Uiso 1 1 calc R
C23 C 0.09094(18) 0.1854(2) -0.2122(5) 0.0666(8) Uani 1 1 d .
H23 H 0.0911 0.2223 -0.3181 0.080 Uiso 1 1 calc R
C24 C 0.1340(2) 0.4067(2) 0.3062(6) 0.0759(9) Uani 1 1 d .
H24 H 0.0825 0.4202 0.3089 0.091 Uiso 1 1 calc R
C25 C 0.4591(3) 0.0778(3) 1.0728(7) 0.1009(14) Uani 1 1 d .
H25A H 0.4477 0.0197 1.0547 0.151 Uiso 1 1 calc R
H25B H 0.4194 0.1040 1.1195 0.151 Uiso 1 1 calc R
H25C H 0.5138 0.0862 1.1786 0.151 Uiso 1 1 calc R

loop_
_atom_site_aniso_label
_atom_site_aniso_U_11
_atom_site_aniso_U_22
_atom_site_aniso_U_33
_atom_site_aniso_U_23
_atom_site_aniso_U_13
_atom_site_aniso_U_12
O1 0.0539(10) 0.0603(12) 0.0702(12) 0.0151(9) 0.0318(9) 0.0105(8)
O2 0.0688(14) 0.0994(19) 0.0768(14) 0.0280(13) 0.0253(12) 0.0198(11)
C3 0.0574(16) 0.0632(19) 0.0792(19) 0.0119(15) 0.0339(14) 0.0134(12)
C4 0.0638(17) 0.0462(16) 0.0707(18) 0.0043(13) 0.0346(14) 0.0053(11)
C5 0.0665(18) 0.063(2) 0.072(2) 0.0141(15) 0.0317(15) 0.0182(13)
C6 0.0571(15) 0.0484(16) 0.0693(17) -0.0017(13) 0.0285(13) 0.0014(11)
C7 0.0607(17) 0.0571(19) 0.084(2) -0.0131(16) 0.0227(16) 0.0023(13)
C8 0.078(2) 0.0531(18) 0.085(2) 0.0098(15) 0.0456(17) 0.0011(14)
C9 0.071(2) 0.0533(19) 0.091(2) -0.0031(15) 0.0409(18) -0.0054(13)
C10 0.080(2) 0.063(2) 0.079(2) 0.0170(15) 0.0407(17) 0.0094(15)
O11 0.0729(15) 0.0886(18) 0.0899(19) -0.0155(15) 0.0114(13) -0.0066(12)
C12 0.0600(16) 0.0464(16) 0.0743(18) -0.0016(13) 0.0332(14) 0.0026(11)
C13 0.0580(15) 0.0469(17) 0.0736(18) 0.0080(13) 0.0351(14) 0.0102(11)
C14 0.0566(14) 0.0469(16) 0.0573(15) 0.0068(11) 0.0227(11) 0.0039(11)
C15 0.070(2) 0.059(2) 0.100(3) -0.0185(18) 0.0365(18) -0.0081(14)
C16 0.0635(18) 0.0600(19) 0.082(2) -0.0037(15) 0.0354(15) 0.0000(13)
C17 0.0697(18) 0.0640(19) 0.0639(17) 0.0045(13) 0.0320(14) 0.0001(14)
C18 0.0546(14) 0.0494(16) 0.0627(15) 0.0067(12) 0.0263(11) 0.0065(10)
C19 0.091(3) 0.123(4) 0.077(3) -0.016(3) 0.015(2) 0.005(2)
C20 0.0572(16) 0.0603(19) 0.0687(18) 0.0028(14) 0.0144(14) 0.0014(12)
C21 0.083(2) 0.064(2) 0.0650(19) -0.0054(15) 0.0105(16) -0.0043(15)
C22 0.102(2) 0.065(2) 0.0643(17) -0.0047(16) 0.0331(17) 0.0032(18)
C23 0.0693(18) 0.0578(19) 0.074(2) -0.0048(14) 0.0286(15) 0.0044(13)
C24 0.082(2) 0.066(2) 0.095(2) -0.0018(18) 0.0511(19) 0.0099(17)
C25 0.099(3) 0.121(4) 0.083(3) 0.040(2) 0.034(2) 0.024(2)

loop_
_atom_type_symbol
_atom_type_description
_atom_type_scat_dispersion_real
_atom_type_scat_dispersion_imag
_atom_type_scat_source
C C 0.0181 0.0091 'International Tables Vol C Tables 4.2.6.8 and 6.1.1.4'
H H 0.0000 0.0000 'International Tables Vol C Tables 4.2.6.8 and 6.1.1.4'
O O 0.0492 0.0322 'International Tables Vol C Tables 4.2.6.8 and 6.1.1.4'

loop_
_geom_angle_atom_site_label_1
_geom_angle_atom_site_label_2
_geom_angle_atom_site_label_3
_geom_angle
C13 O1 C18 114.72(19)
C5 O2 C25 118.6(3)
C5 C3 C13 119.0(3)
C13 C4 C8 116.6(3)
C13 C4 C12 117.6(2)
C8 C4 C12 125.6(3)
O2 C5 C3 114.8(3)
O2 C5 C10 124.2(3)
C3 C5 C10 121.0(3)
C12 C6 C23 119.9(3)
C12 C6 C18 117.8(2)
C23 C6 C18 122.3(3)
C23 C7 O11 124.4(3)
C23 C7 C15 120.1(3)
O11 C7 C15 115.4(3)
C10 C8 C4 123.0(3)
C12 C9 C15 121.2(3)
C8 C10 C5 118.5(3)
C7 O11 C19 117.7(3)
C9 C12 C6 118.7(3)
C9 C12 C4 122.9(3)
C6 C12 C4 118.4(3)
C3 C13 O1 117.6(2)
C3 C13 C4 121.9(3)
O1 C13 C4 120.5(2)
C16 C14 C20 118.0(3)
C16 C14 C18 122.5(2)
C20 C14 C18 119.5(3)
C7 C15 C9 120.1(3)
C14 C16 C24 120.3(3)
O1 C18 C6 108.1(2)
O1 C18 C17 104.3(2)
C6 C18 C17 114.3(2)
O1 C18 C14 108.0(2)
C6 C18 C14 112.2(2)
C17 C18 C14 109.5(2)
C21 C20 C14 120.8(3)
C22 C21 C20 120.3(3)
C24 C22 C21 119.6(3)
C7 C23 C6 120.0(3)
C22 C24 C16 120.9(3)

loop_
_geom_bond_atom_site_label_1
_geom_bond_atom_site_label_2
_geom_bond_distance
O1 C13 1.377(3)
O1 C18 1.463(3)
O2 C5 1.370(4)
O2 C25 1.421(4)
C3 C5 1.391(4)
C3 C13 1.383(4)
C4 C13 1.396(4)
C4 C8 1.394(4)
C4 C12 1.471(4)
C5 C10 1.379(5)
C6 C12 1.394(4)
C6 C23 1.402(4)
C6 C18 1.515(4)
C7 C23 1.391(4)
C7 O11 1.370(4)
C7 C15 1.381(5)
C8 C10 1.378(5)
C9 C12 1.404(4)
C9 C15 1.373(5)
O11 C19 1.419(5)
C14 C16 1.376(4)
C14 C20 1.391(4)
C14 C18 1.536(4)
C16 C24 1.388(5)
C17 C18 1.518(4)
C20 C21 1.384(5)
C21 C22 1.359(5)
C22 C24 1.360(5)
